data_7053975
loop_
_publ_author_name
'Joo, Young-Hyuk'
'Min, Byoung Sun'

_publ_section_title
;
 Denitration of hydrazinium nitroformate to form hydrazinium
 dinitromethanide
;
_journal_issue 1
_journal_name_full 'New Journal of Chemistry'
_journal_page_first 50
_journal_paper_doi 10.1039/c3nj01203d
_journal_volume 38
_journal_year 2014
_chemical_formula_moiety 'C N3 O6, H5 N2'
_chemical_formula_sum 'C H5 N5 O6'
_chemical_formula_weight 183.10
_chemical_name_common Hydrazinium_nitroformate
_chemical_name_systematic
;
 ?
;
_space_group_IT_number 14
_symmetry_cell_setting monoclinic
_symmetry_space_group_name_Hall '-P 2yn'
_symmetry_space_group_name_H-M 'P 1 21/n 1'
_atom_sites_solution_hydrogens geom
_atom_sites_solution_primary direct
_atom_sites_solution_secondary difmap
_audit_creation_method SHELXL-97
_cell_angle_alpha 90.00
_cell_angle_beta 104.4410(10)
_cell_angle_gamma 90.00
_cell_formula_units_Z 8
_cell_length_a 8.0012(5)
_cell_length_b 11.8726(7)
_cell_length_c 14.0979(9)
_cell_measurement_reflns_used 5087
_cell_measurement_temperature 296(2)
_cell_measurement_theta_max 27.30
_cell_measurement_theta_min 2.27
_cell_volume 1296.92(14)
_computing_cell_refinement 'SAINT (Bruker, 2002)'
_computing_data_collection 'SMART (Bruker, 2002)'
_computing_data_reduction SAINT
_computing_molecular_graphics 'Ortep-3 for Windows (Farrugia, 1997)'
_computing_publication_material 'WinGX publication routines (Farrugia, 1999)'
_computing_structure_refinement 'SHELXL97 (Sheldrick, 2008)'
_computing_structure_solution 'SHELXS97 (Sheldrick, 2008)'
_diffrn_ambient_temperature 296(2)
_diffrn_measured_fraction_theta_full 0.999
_diffrn_measured_fraction_theta_max 0.999
_diffrn_measurement_device_type 'Bruker SMART CCD area-detector'
_diffrn_measurement_method '\f and \w scans'
_diffrn_radiation_monochromator graphite
_diffrn_radiation_source 'fine-focus sealed tube'
_diffrn_radiation_type MoK\a
_diffrn_radiation_wavelength 0.71073
_diffrn_reflns_av_R_equivalents 0.0626
_diffrn_reflns_av_sigmaI/netI 0.0391
_diffrn_reflns_limit_h_max 10
_diffrn_reflns_limit_h_min -10
_diffrn_reflns_limit_k_max 15
_diffrn_reflns_limit_k_min -15
_diffrn_reflns_limit_l_max 18
_diffrn_reflns_limit_l_min -18
_diffrn_reflns_number 19211
_diffrn_reflns_theta_full 28.24
_diffrn_reflns_theta_max 28.24
_diffrn_reflns_theta_min 2.27
_exptl_absorpt_coefficient_mu 0.190
_exptl_absorpt_correction_type none
_exptl_crystal_colour orange
_exptl_crystal_density_diffrn 1.875
_exptl_crystal_density_method 'not measured'
_exptl_crystal_description block
_exptl_crystal_F_000 752
_exptl_crystal_size_max 0.27
_exptl_crystal_size_mid 0.22
_exptl_crystal_size_min 0.19
_refine_diff_density_max 0.269
_refine_diff_density_min -0.369
_refine_diff_density_rms 0.080
_refine_ls_extinction_method none
_refine_ls_goodness_of_fit_ref 0.989
_refine_ls_hydrogen_treatment mixed
_refine_ls_matrix_type full
_refine_ls_number_parameters 257
_refine_ls_number_reflns 3207
_refine_ls_number_restraints 0
_refine_ls_restrained_S_all 0.989
_refine_ls_R_factor_all 0.0525
_refine_ls_R_factor_gt 0.0390
_refine_ls_shift/su_max 0.001
_refine_ls_shift/su_mean 0.000
_refine_ls_structure_factor_coef Fsqd
_refine_ls_weighting_details 'calc w=1/[\s^2^(Fo^2^)+(0.0565P)^2^] where P=(Fo^2^+2Fc^2^)/3'
_refine_ls_weighting_scheme calc
_refine_ls_wR_factor_gt 0.0938
_refine_ls_wR_factor_ref 0.1000
_reflns_number_gt 2367
_reflns_number_total 3207
_reflns_threshold_expression I>2\s(I)
_cod_data_source_file c3nj01203d.txt
_cod_data_source_block cnu1040
_cod_original_sg_symbol_H-M P2(1)/n
_cod_database_code 7053975

loop_
_symmetry_equiv_pos_as_xyz
'x, y, z'
'-x+1/2, y+1/2, -z+1/2'
'-x, -y, -z'
'x-1/2, -y-1/2, z-1/2'

loop_
_atom_site_label
_atom_site_type_symbol
_atom_site_fract_x
_atom_site_fract_y
_atom_site_fract_z
_atom_site_U_iso_or_equiv
_atom_site_adp_type
_atom_site_occupancy
_atom_site_symmetry_multiplicity
_atom_site_calc_flag
C1 C 0.25138(17) 0.81708(11) 0.79602(10) 0.0227(3) Uani 1 1 d
N2 N 0.08720(14) 0.77001(9) 0.74862(8) 0.0234(3) Uani 1 1 d
O3 O -0.02212(13) 0.75977(9) 0.79550(8) 0.0356(3) Uani 1 1 d
O4 O 0.06103(14) 0.74023(10) 0.66303(8) 0.0384(3) Uani 1 1 d
N5 N 0.39881(14) 0.76790(9) 0.77749(8) 0.0230(3) Uani 1 1 d
O6 O 0.38017(13) 0.68077(8) 0.72810(8) 0.0327(3) Uani 1 1 d
O7 O 0.54268(13) 0.81056(9) 0.81059(8) 0.0338(3) Uani 1 1 d
N8 N 0.25557(15) 0.90724(9) 0.85887(8) 0.0241(3) Uani 1 1 d
O9 O 0.39479(14) 0.94226(9) 0.91087(8) 0.0389(3) Uani 1 1 d
O10 O 0.11780(13) 0.95308(8) 0.86150(8) 0.0349(3) Uani 1 1 d
N11 N 0.23619(16) 0.65989(13) 0.51269(11) 0.0291(3) Uani 1 1 d
H11A H 0.148(3) 0.6703(17) 0.4563(18) 0.070(7) Uiso 1 1 d
H11B H 0.214(3) 0.599(2) 0.5392(17) 0.068(7) Uiso 1 1 d
H11C H 0.228(3) 0.709(2) 0.5550(16) 0.062(7) Uiso 1 1 d
N12 N 0.40756(17) 0.66180(14) 0.49943(11) 0.0326(3) Uani 1 1 d
H12A H 0.419(3) 0.722(2) 0.4822(16) 0.072(8) Uiso 1 1 d
H12B H 0.402(3) 0.6201(18) 0.4491(16) 0.061(7) Uiso 1 1 d
C13 C 0.2583(2) 1.03137(12) 0.50474(10) 0.0288(3) Uani 1 1 d
N14 N 0.24579(17) 0.98810(11) 0.41369(9) 0.0316(3) Uani 1 1 d
O15 O 0.16705(17) 1.04611(10) 0.34300(8) 0.0498(3) Uani 1 1 d
O16 O 0.30909(18) 0.89600(10) 0.40194(9) 0.0487(3) Uani 1 1 d
N17 N 0.32512(17) 0.97857(10) 0.59254(9) 0.0308(3) Uani 1 1 d
O18 O 0.38034(18) 0.88121(9) 0.59478(8) 0.0485(3) Uani 1 1 d
O19 O 0.32818(17) 1.03336(10) 0.66784(8) 0.0478(3) Uani 1 1 d
N20 N 0.18336(16) 1.14209(10) 0.50941(8) 0.0274(3) Uani 1 1 d
O21 O 0.26241(15) 1.22329(9) 0.49209(9) 0.0429(3) Uani 1 1 d
O22 O 0.04617(16) 1.14730(10) 0.53182(9) 0.0449(3) Uani 1 1 d
N23 N 0.81596(18) 1.11639(13) 0.82101(11) 0.0325(3) Uani 1 1 d
H23A H 0.903(3) 1.1446(16) 0.8751(15) 0.053(6) Uiso 1 1 d
H23B H 0.744(3) 1.177(2) 0.7876(18) 0.086(8) Uiso 1 1 d
H23C H 0.856(4) 1.086(2) 0.776(2) 0.093(9) Uiso 1 1 d
N24 N 0.7104(2) 1.03695(14) 0.85479(14) 0.0455(4) Uani 1 1 d
H24A H 0.638(5) 1.087(3) 0.880(3) 0.143(13) Uiso 1 1 d
H24B H 0.655(3) 1.001(2) 0.8064(19) 0.084(9) Uiso 1 1 d

loop_
_atom_site_aniso_label
_atom_site_aniso_U_11
_atom_site_aniso_U_22
_atom_site_aniso_U_33
_atom_site_aniso_U_23
_atom_site_aniso_U_13
_atom_site_aniso_U_12
C1 0.0206(7) 0.0241(7) 0.0233(7) -0.0052(5) 0.0050(5) -0.0008(5)
N2 0.0217(6) 0.0232(6) 0.0241(6) -0.0015(5) 0.0035(5) 0.0005(4)
O3 0.0286(6) 0.0441(6) 0.0373(6) -0.0027(5) 0.0142(5) -0.0094(5)
O4 0.0306(6) 0.0574(7) 0.0241(6) -0.0134(5) 0.0014(5) 0.0002(5)
N5 0.0220(6) 0.0271(6) 0.0199(6) 0.0010(5) 0.0051(5) 0.0015(5)
O6 0.0319(6) 0.0308(5) 0.0357(6) -0.0106(5) 0.0090(5) 0.0044(4)
O7 0.0188(5) 0.0479(6) 0.0336(6) -0.0052(5) 0.0043(4) -0.0048(4)
N8 0.0263(6) 0.0231(6) 0.0232(6) -0.0016(5) 0.0067(5) -0.0016(5)
O9 0.0296(6) 0.0431(6) 0.0403(7) -0.0188(5) 0.0016(5) -0.0078(5)
O10 0.0308(6) 0.0294(5) 0.0453(7) -0.0077(5) 0.0112(5) 0.0064(4)
N11 0.0251(7) 0.0341(7) 0.0263(7) -0.0004(6) 0.0029(5) 0.0020(5)
N12 0.0282(7) 0.0375(8) 0.0338(8) 0.0046(7) 0.0109(6) 0.0026(6)
C13 0.0383(8) 0.0241(7) 0.0231(7) -0.0018(5) 0.0062(6) 0.0041(6)
N14 0.0371(7) 0.0333(7) 0.0237(6) -0.0018(5) 0.0060(5) 0.0070(5)
O15 0.0704(9) 0.0497(7) 0.0230(6) 0.0010(5) -0.0002(6) 0.0244(6)
O16 0.0718(9) 0.0402(6) 0.0339(7) -0.0055(5) 0.0125(6) 0.0250(6)
N17 0.0401(7) 0.0257(6) 0.0260(7) 0.0009(5) 0.0072(5) -0.0016(5)
O18 0.0771(10) 0.0311(6) 0.0346(7) 0.0067(5) 0.0088(6) 0.0142(6)
O19 0.0787(10) 0.0401(7) 0.0222(6) -0.0032(5) 0.0082(6) 0.0060(6)
N20 0.0310(7) 0.0264(6) 0.0233(6) -0.0026(5) 0.0040(5) 0.0009(5)
O21 0.0456(7) 0.0285(6) 0.0525(8) 0.0004(5) 0.0083(6) -0.0087(5)
O22 0.0409(7) 0.0458(7) 0.0539(8) -0.0002(6) 0.0227(6) 0.0077(5)
N23 0.0273(7) 0.0405(8) 0.0298(7) 0.0058(6) 0.0072(6) -0.0037(6)
N24 0.0338(8) 0.0425(9) 0.0555(11) 0.0177(8) 0.0025(7) -0.0109(7)

loop_
_atom_type_symbol
_atom_type_description
_atom_type_scat_dispersion_real
_atom_type_scat_dispersion_imag
_atom_type_scat_source
C C 0.0033 0.0016 'International Tables Vol C Tables 4.2.6.8 and 6.1.1.4'
H H 0.0000 0.0000 'International Tables Vol C Tables 4.2.6.8 and 6.1.1.4'
N N 0.0061 0.0033 'International Tables Vol C Tables 4.2.6.8 and 6.1.1.4'
O O 0.0106 0.0060 'International Tables Vol C Tables 4.2.6.8 and 6.1.1.4'

loop_
_geom_angle_atom_site_label_1
_geom_angle_atom_site_label_2
_geom_angle_atom_site_label_3
_geom_angle
N8 C1 N5 123.75(12)
N8 C1 N2 118.27(11)
N5 C1 N2 117.96(11)
O4 N2 O3 122.19(12)
O4 N2 C1 118.98(12)
O3 N2 C1 118.82(11)
O6 N5 O7 121.71(12)
O6 N5 C1 117.80(11)
O7 N5 C1 120.49(11)
O10 N8 O9 120.61(11)
O10 N8 C1 118.64(11)
O9 N8 C1 120.75(11)
N12 N11 H11A 115.6(14)
N12 N11 H11B 112.4(15)
H11A N11 H11B 107(2)
N12 N11 H11C 109.0(14)
H11A N11 H11C 109(2)
H11B N11 H11C 102(2)
N11 N12 H12A 104.3(18)
N11 N12 H12B 104.1(15)
H12A N12 H12B 105(2)
N14 C13 N17 126.76(13)
N14 C13 N20 116.71(12)
N17 C13 N20 116.41(12)
O16 N14 O15 121.69(12)
O16 N14 C13 121.63(13)
O15 N14 C13 116.68(12)
O18 N17 O19 122.59(12)
O18 N17 C13 120.48(12)
O19 N17 C13 116.93(12)
O21 N20 O22 124.20(13)
O21 N20 C13 117.95(13)
O22 N20 C13 117.83(12)
N24 N23 H23A 109.9(11)
N24 N23 H23B 108.8(15)
H23A N23 H23B 110.8(18)
N24 N23 H23C 109.1(18)
H23A N23 H23C 114(2)
H23B N23 H23C 104(2)
N23 N24 H24A 101(2)
N23 N24 H24B 107.4(18)
H24A N24 H24B 112(3)

loop_
_geom_bond_atom_site_label_1
_geom_bond_atom_site_label_2
_geom_bond_distance
C1 N8 1.3847(17)
C1 N5 1.3980(17)
C1 N2 1.4307(17)
N2 O4 1.2242(15)
N2 O3 1.2267(14)
N5 O6 1.2350(14)
N5 O7 1.2376(15)
N8 O10 1.2381(15)
N8 O9 1.2425(15)
N11 N12 1.4294(18)
N11 H11A 0.93(2)
N11 H11B 0.86(2)
N11 H11C 0.85(2)
N12 H12A 0.77(3)
N12 H12B 0.86(2)
C13 N14 1.3628(18)
C13 N17 1.3715(18)
C13 N20 1.4533(18)
N14 O16 1.2335(16)
N14 O15 1.2455(16)
N17 O18 1.2351(15)
N17 O19 1.2401(15)
N20 O21 1.2108(16)
N20 O22 1.2171(16)
N23 N24 1.4247(19)
N23 H23A 0.96(2)
N23 H23B 0.97(3)
N23 H23C 0.86(3)
N24 H24A 0.96(4)
N24 H24B 0.83(3)

loop_
_geom_hbond_atom_site_label_D
_geom_hbond_atom_site_label_H
_geom_hbond_atom_site_label_A
_geom_hbond_distance_DH
_geom_hbond_distance_HA
_geom_hbond_distance_DA
_geom_hbond_angle_DHA
_geom_hbond_site_symmetry_A
N11 H11A O7 0.93(2) 2.03(2) 2.9048(18) 156.3(19) 4_575
N11 H11A O9 0.93(2) 2.38(2) 3.0062(18) 124.6(17) 4_575
N11 H11B O9 0.86(2) 2.24(3) 3.0821(19) 169(2) 2_546
N11 H11B O10 0.86(2) 2.41(2) 3.0832(18) 136(2) 2_546
N11 H11B N8 0.86(2) 2.67(3) 3.4958(19) 163(2) 2_546
N11 H11C O4 0.85(2) 2.29(2) 2.9746(18) 137.5(19) .
N11 H11C O18 0.85(2) 2.37(2) 2.9847(19) 129.3(18) .
N11 H11C O6 0.85(2) 2.46(2) 2.9776(18) 119.7(18) .
N12 H12A O16 0.77(3) 2.41(3) 3.1147(19) 153(2) .
N12 H12A O18 0.77(3) 2.53(2) 2.964(2) 117(2) .
N12 H12A O21 0.77(3) 2.57(2) 2.9481(18) 112(2) 3_676
N12 H12B O10 0.86(2) 2.52(2) 3.1784(18) 134.8(19) 4_675
N12 H12B N24 0.86(2) 2.56(2) 3.257(2) 138.7(19) 4_575
N23 H23A N12 0.96(2) 2.03(2) 2.966(2) 165.1(16) 2_656
N23 H23B O3 0.97(3) 2.11(3) 3.0327(18) 159(2) 2_556
N23 H23C O15 0.86(3) 2.27(3) 3.040(2) 149(2) 3_676
N23 H23C O16 0.86(3) 2.54(3) 3.0551(19) 120(2) 3_676
N24 H24A O4 0.96(4) 2.40(4) 3.215(2) 143(3) 2_556
N24 H24B O7 0.83(3) 2.44(3) 2.999(2) 125(2) .

loop_
_geom_torsion_atom_site_label_1
_geom_torsion_atom_site_label_2
_geom_torsion_atom_site_label_3
_geom_torsion_atom_site_label_4
_geom_torsion
N8 C1 N2 O4 140.60(13)
N5 C1 N2 O4 -40.55(18)
N8 C1 N2 O3 -40.14(17)
N5 C1 N2 O3 138.71(13)
N8 C1 N5 O6 172.64(12)
N2 C1 N5 O6 -6.15(18)
N8 C1 N5 O7 -6.8(2)
N2 C1 N5 O7 174.44(11)
N5 C1 N8 O10 171.60(12)
N2 C1 N8 O10 -9.62(18)
N5 C1 N8 O9 -7.7(2)
N2 C1 N8 O9 171.11(12)
N17 C13 N14 O16 -6.0(2)
N20 C13 N14 O16 178.18(14)
N17 C13 N14 O15 173.85(15)
N20 C13 N14 O15 -1.9(2)
N14 C13 N17 O18 -0.8(2)
N20 C13 N17 O18 174.97(14)
N14 C13 N17 O19 178.57(15)
N20 C13 N17 O19 -5.6(2)
N14 C13 N20 O21 -76.73(17)
N17 C13 N20 O21 107.04(15)
N14 C13 N20 O22 104.25(16)
N17 C13 N20 O22 -71.98(17)
